data_2007738
loop_
_publ_author_name
'Blake, Alexander J.'
'Li, Wan-Sheung'
'Lippolis, Vito'
'Schr\"oder, Martin'

_publ_section_title
;
 <i>trans</i>-Dichloro([16]aneS~4~)rhodium(III) Pentaiodide Diiodine
;
_journal_issue 10
_journal_name_full 'Acta Crystallographica Section C'
_journal_page_first 1410
_journal_page_last 1413
_journal_paper_doi 10.1107/S0108270198005964
_journal_volume 54
_journal_year 1998
_chemical_formula_iupac '[Rh Cl2 (C12 H24 S4)] (I5), I2'
_chemical_formula_moiety 'C12 H24 Cl2 Rh S4 +, I5 -, I2'
_chemical_formula_sum 'C12 H24 Cl2 I7 Rh S4'
_chemical_formula_weight 1358.7
_chemical_name_systematic
;
 ?
;
_space_group_IT_number 14
_symmetry_cell_setting monoclinic
_symmetry_space_group_name_Hall '-P 2yn'
_symmetry_space_group_name_H-M 'P 1 21/n 1'
_audit_creation_method SHELXL
_cell_angle_alpha 90.00
_cell_angle_beta 100.28(3)
_cell_angle_gamma 90.00
_cell_formula_units_Z 4
_cell_length_a 11.632(3)
_cell_length_b 11.835(2)
_cell_length_c 22.412(4)
_cell_measurement_reflns_used 44
_cell_measurement_temperature 210(2)
_cell_measurement_theta_max 17.5
_cell_measurement_theta_min 14.0
_cell_volume 3035.8(11)
_computing_cell_refinement STADI4
_computing_data_collection 'STADI4 (Stoe & Cie, 1996a)'
_computing_data_reduction 'X-RED (Stoe & Cie, 1996b)'
_computing_molecular_graphics 'SHELXTL/PC (Sheldrick, 1994)'
_computing_publication_material SHELXL96
_computing_structure_refinement 'SHELXL96 (Sheldrick, 1996)'
_computing_structure_solution 'SHELXS96 (Sheldrick, 1990)'
_diffrn_ambient_temperature 210.0(2)
_diffrn_measurement_device 'Stoe Stadi-4 four-circle'
_diffrn_measurement_method \w/\q
_diffrn_radiation_monochromator graphite
_diffrn_radiation_source 'fine-focus sealed tube'
_diffrn_radiation_type MoK\a
_diffrn_radiation_wavelength 0.71073
_diffrn_reflns_av_R_equivalents 0.0
_diffrn_reflns_av_sigmaI/netI 0.0459
_diffrn_reflns_limit_h_max 13
_diffrn_reflns_limit_h_min -13
_diffrn_reflns_limit_k_max 14
_diffrn_reflns_limit_k_min 0
_diffrn_reflns_limit_l_max 26
_diffrn_reflns_limit_l_min 0
_diffrn_reflns_number 5328
_diffrn_reflns_theta_max 25.04
_diffrn_reflns_theta_min 2.52
_diffrn_standards_decay_% 8
_diffrn_standards_interval_time 60
_diffrn_standards_number 3
_exptl_absorpt_coefficient_mu 8.134
_exptl_absorpt_correction_T_max 0.258
_exptl_absorpt_correction_T_min 0.193
_exptl_absorpt_correction_type 'numerical (X-RED; Stoe & Cie, 1996b)'
_exptl_crystal_colour 'dark red'
_exptl_crystal_density_diffrn 2.973
_exptl_crystal_density_method 'not measured'
_exptl_crystal_description block
_exptl_crystal_F_000 2440
_exptl_crystal_size_max 0.35
_exptl_crystal_size_mid 0.26
_exptl_crystal_size_min 0.20
_refine_diff_density_max 1.76
_refine_diff_density_min -1.13
_refine_ls_extinction_coef 0.00024(4)
_refine_ls_extinction_method SHELXL97
_refine_ls_goodness_of_fit_all 1.235
_refine_ls_goodness_of_fit_obs 1.225
_refine_ls_hydrogen_treatment 'H atoms: see below'
_refine_ls_matrix_type full
_refine_ls_number_parameters 236
_refine_ls_number_reflns 5328
_refine_ls_number_restraints 0
_refine_ls_restrained_S_all 1.235
_refine_ls_restrained_S_obs 1.225
_refine_ls_R_factor_all 0.090
_refine_ls_R_factor_obs 0.062
_refine_ls_shift/esd_max 0.001
_refine_ls_shift/esd_mean 0.000
_refine_ls_structure_factor_coef Fsqd
_refine_ls_weighting_details 'w = 1/[\s^2^(Fo^2^)+(0.03P)^2^+66.9P] where P = (Fo^2^+2Fc^2^)/3'
_refine_ls_weighting_scheme calc
_refine_ls_wR_factor_all 0.134
_refine_ls_wR_factor_obs 0.116
_reflns_number_observed 4073
_reflns_number_total 5328
_reflns_observed_criterion >2sigma(I)
_cod_data_source_file ln1058.cif
_cod_data_source_block ln1058
_cod_depositor_comments
;
The following automatic conversions were performed:

'_geom_angle_publ_flag' value 'Yes' changed to 'yes' according to
/home/saulius/struct/CIF-dictionaries/cif_core.dic dictionary named
'cif_core.dic' version 2.4.1 from 2010-06-29 (15 times).

Automatic conversion script
Id: cif_fix_values 1715 2011-07-08 13:25:40Z adriana 

The following automatic conversions were performed:

'_refine_ls_weighting_scheme' value 'calc w =
1/[\s^2^(Fo^2^)+(0.03P)^2^+66.9P] where P = (Fo^2^+2Fc^2^)/3' was
changed to 'calc'. New tag '_refine_ls_weighting_details' was
created. The value of the new tag was set to 'w =
1/[\s^2^(Fo^2^)+(0.03P)^2^+66.9P] where P = (Fo^2^+2Fc^2^)/3'.

Automatic conversion script
Id: cif_fix_values 3143 2015-03-26 13:38:13Z robertas 
;
_cod_original_sg_symbol_H-M 'P 21/n'
_cod_database_code 2007738

loop_
_symmetry_equiv_pos_as_xyz
'x, y, z'
'-x+1/2, y+1/2, -z+1/2'
'-x, -y, -z'
'x-1/2, -y-1/2, z-1/2'

loop_
_atom_site_aniso_label
_atom_site_aniso_U_11
_atom_site_aniso_U_22
_atom_site_aniso_U_33
_atom_site_aniso_U_12
_atom_site_aniso_U_13
_atom_site_aniso_U_23
Rh 0.0130(5) 0.0158(5) 0.0241(5) -0.0011(4) 0.0033(4) -0.0009(4)
Cl1 0.0290(19) 0.0240(18) 0.038(2) -0.0115(15) 0.0048(15) -0.0059(15)
Cl2 0.0307(19) 0.0257(18) 0.0322(19) -0.0099(15) 0.0043(15) -0.0070(15)
S1 0.0262(18) 0.0209(17) 0.0271(18) 0.0015(15) 0.0052(14) 0.0022(15)
C2 0.042(10) 0.030(9) 0.039(9) 0.015(7) 0.001(7) 0.003(7)
C3 0.033(9) 0.044(10) 0.046(10) 0.011(8) 0.015(7) 0.014(8)
C4 0.045(10) 0.033(9) 0.049(10) 0.009(8) 0.009(8) 0.012(8)
S5 0.0216(18) 0.0259(19) 0.045(2) 0.0061(15) 0.0111(16) 0.0020(17)
C6 0.044(10) 0.038(9) 0.051(10) 0.019(8) 0.020(8) 0.000(8)
C7 0.063(12) 0.033(9) 0.049(10) 0.014(8) 0.033(9) 0.009(8)
C8 0.073(12) 0.037(9) 0.024(8) 0.014(9) 0.025(8) 0.008(7)
S9 0.0291(19) 0.0207(17) 0.0271(18) -0.0005(15) 0.0086(14) 0.0049(15)
C10 0.028(8) 0.045(10) 0.036(9) 0.018(7) -0.004(7) 0.006(7)
C11 0.051(10) 0.033(9) 0.034(9) 0.005(8) 0.005(7) 0.009(7)
C12 0.032(8) 0.027(8) 0.035(8) 0.020(7) 0.012(7) 0.008(7)
S13 0.0183(17) 0.031(2) 0.0299(18) 0.0074(15) 0.0056(14) 0.0015(16)
C14 0.038(9) 0.039(9) 0.024(7) 0.009(7) 0.014(6) -0.010(7)
C15 0.041(9) 0.039(9) 0.028(8) 0.013(7) 0.014(7) 0.006(7)
C16 0.028(7) 0.030(8) 0.026(7) -0.004(7) 0.010(6) 0.001(6)
I1 0.0611(8) 0.0846(11) 0.0483(7) -0.0012(8) -0.0084(6) 0.0065(7)
I2 0.0246(5) 0.0323(6) 0.0623(7) -0.0023(4) 0.0005(5) 0.0004(5)
I3 0.0499(7) 0.0669(9) 0.0648(8) -0.0122(6) 0.0215(6) -0.0042(7)
I4 0.0390(6) 0.0487(7) 0.0311(5) 0.0159(5) 0.0134(4) 0.0088(5)
I5 0.0492(7) 0.0496(7) 0.0435(6) 0.0067(6) 0.0046(5) -0.0045(5)
I6 0.0481(7) 0.0536(8) 0.0580(8) -0.0072(6) -0.0019(6) -0.0093(6)
I7 0.0623(8) 0.0349(6) 0.0341(6) -0.0082(5) 0.0076(5) -0.0011(5)

loop_
_atom_site_label
_atom_site_fract_x
_atom_site_fract_y
_atom_site_fract_z
_atom_site_U_iso_or_equiv
_atom_site_thermal_displace_type
_atom_site_calc_flag
_atom_site_refinement_flags
_atom_site_occupancy
_atom_site_disorder_group
_atom_site_type_symbol
Rh -0.00430(8) 0.50021(9) 0.24478(4) 0.0176(2) Uani d . 1 . Rh
Cl1 -0.1135(3) 0.3549(3) 0.19202(16) 0.0306(8) Uani d . 1 . Cl
Cl2 0.1044(3) 0.6458(3) 0.29749(16) 0.0297(8) Uani d . 1 . Cl
S1 -0.0042(3) 0.6029(3) 0.15443(16) 0.0247(7) Uani d . 1 . S
C2 -0.1563(14) 0.6216(13) 0.1202(7) 0.038(4) Uani d . 1 . C
H2A -0.1621 0.6387 0.0770 0.046 Uiso calc R 1 . H
H2B -0.1990 0.5512 0.1237 0.046 Uiso calc R 1 . H
C3 -0.2108(14) 0.7155(15) 0.1504(7) 0.040(4) Uani d . 1 . C
H3A -0.2959 0.7069 0.1399 0.048 Uiso calc R 1 . H
H3B -0.1908 0.7868 0.1326 0.048 Uiso calc R 1 . H
C4 -0.1794(15) 0.7268(14) 0.2188(7) 0.042(4) Uani d . 1 . C
H4A -0.2354 0.7769 0.2333 0.051 Uiso calc R 1 . H
H4B -0.1015 0.7604 0.2297 0.051 Uiso calc R 1 . H
S5 -0.1809(3) 0.5886(3) 0.25491(18) 0.0302(8) Uani d . 1 . S
C6 -0.1673(15) 0.6402(14) 0.3326(8) 0.043(4) Uani d . 1 . C
H6A -0.0974 0.6877 0.3423 0.051 Uiso calc R 1 . H
H6B -0.2354 0.6868 0.3361 0.051 Uiso calc R 1 . H
C7 -0.1586(16) 0.5444(14) 0.3768(8) 0.045(4) Uani d . 1 . C
H7A -0.2141 0.4856 0.3597 0.055 Uiso calc R 1 . H
H7B -0.1824 0.5718 0.4140 0.055 Uiso calc R 1 . H
C8 -0.0388(16) 0.4922(14) 0.3930(7) 0.043(4) Uani d . 1 . C
H8A -0.0339 0.4500 0.4310 0.051 Uiso calc R 1 . H
H8B 0.0199 0.5524 0.3998 0.051 Uiso calc R 1 . H
S9 -0.0056(3) 0.3982(3) 0.33489(16) 0.0252(7) Uani d . 1 . S
C10 0.1469(13) 0.3780(14) 0.3673(7) 0.038(4) Uani d . 1 . C
H10A 0.1904 0.4467 0.3613 0.045 Uiso calc R 1 . H
H10B 0.1544 0.3655 0.4110 0.045 Uiso calc R 1 . H
C11 0.2007(15) 0.2771(14) 0.3387(7) 0.039(4) Uani d . 1 . C
H11A 0.2861 0.2820 0.3490 0.047 Uiso calc R 1 . H
H11B 0.1767 0.2068 0.3562 0.047 Uiso calc R 1 . H
C12 0.1639(13) 0.2727(12) 0.2693(6) 0.031(3) Uani d . 1 . C
H12A 0.0837 0.2444 0.2590 0.037 Uiso calc R 1 . H
H12B 0.2149 0.2201 0.2525 0.037 Uiso calc R 1 . H
S13 0.1725(3) 0.4108(3) 0.23548(16) 0.0263(8) Uani d . 1 . S
C14 0.1634(14) 0.3638(13) 0.1579(6) 0.033(4) Uani d . 1 . C
H14A 0.2334 0.3194 0.1549 0.039 Uiso calc R 1 . H
H14B 0.0956 0.3139 0.1473 0.039 Uiso calc R 1 . H
C15 0.1529(14) 0.4593(14) 0.1123(7) 0.035(4) Uani d . 1 . C
H15A 0.1761 0.4319 0.0749 0.042 Uiso calc R 1 . H
H15B 0.2066 0.5202 0.1285 0.042 Uiso calc R 1 . H
C16 0.0292(12) 0.5058(12) 0.0976(6) 0.027(3) Uani d . 1 . C
H16A -0.0262 0.4427 0.0938 0.033 Uiso calc R 1 . H
H16B 0.0187 0.5447 0.0584 0.033 Uiso calc R 1 . H
I1 0.47755(12) 0.51103(14) 0.34504(6) 0.0669(4) Uani d . 1 . I
I2 0.49254(9) 0.49085(9) 0.22434(5) 0.0406(3) Uani d . 1 . I
I3 0.52242(11) 0.47520(12) 0.08666(6) 0.0592(4) Uani d . 1 . I
I4 0.36924(9) 0.28312(10) 0.03997(5) 0.0387(3) Uani d . 1 . I
I5 0.21135(11) 0.09779(11) 0.00350(5) 0.0479(3) Uani d . 1 . I
I6 -0.25412(11) 0.31974(11) 0.01453(6) 0.0546(4) Uani d . 1 . I
I7 -0.04959(11) 0.21415(9) 0.00442(5) 0.0439(3) Uani d . 1 . I

loop_
_atom_type_symbol
_atom_type_description
_atom_type_scat_dispersion_real
_atom_type_scat_dispersion_imag
_atom_type_scat_source
C C 0.0033 0.0016 'International Tables Vol C Tables 4.2.6.8 and 6.1.1.4'
H H 0.0000 0.0000 'International Tables Vol C Tables 4.2.6.8 and 6.1.1.4'
S S 0.1246 0.1234 'International Tables Vol C Tables 4.2.6.8 and 6.1.1.4'
Cl Cl 0.1484 0.1585 'International Tables Vol C Tables 4.2.6.8 and 6.1.1.4'
Rh Rh -1.1178 0.9187 'International Tables Vol C Tables 4.2.6.8 and 6.1.1.4'
I I -0.4742 1.8119 'International Tables Vol C Tables 4.2.6.8 and 6.1.1.4'

loop_
_geom_angle_atom_site_label_1
_geom_angle_atom_site_label_2
_geom_angle_atom_site_label_3
_geom_angle
_geom_angle_publ_flag
Cl1 Rh Cl2 179.85(14) yes
Cl1 Rh S1 91.61(13) yes
Cl1 Rh S5 88.33(14) yes
Cl1 Rh S9 88.32(13) yes
Cl1 Rh S13 91.64(13) yes
Cl2 Rh S1 88.35(13) yes
Cl2 Rh S5 91.52(14) yes
Cl2 Rh S9 91.73(13) yes
Cl2 Rh S13 88.50(13) yes
S1 Rh S5 89.31(13) yes
S1 Rh S9 179.64(13) yes
S1 Rh S13 91.23(13) yes
S5 Rh S9 90.34(13) yes
S5 Rh S13 179.46(14) yes
S9 Rh S13 89.12(13) yes
C16 S1 C2 95.5(7) ?
C16 S1 Rh 108.1(5) ?
C2 S1 Rh 106.0(6) ?
C3 C2 S1 111.0(11) ?
C2 C3 C4 118.4(13) ?
C3 C4 S5 110.5(12) ?
C6 S5 C4 96.7(8) ?
C6 S5 Rh 108.2(5) ?
C4 S5 Rh 106.1(6) ?
C7 C6 S5 111.2(12) ?
C6 C7 C8 114.8(14) ?
C7 C8 S9 112.7(12) ?
C8 S9 C10 96.5(8) ?
C8 S9 Rh 109.8(5) ?
C10 S9 Rh 104.9(6) ?
C11 C10 S9 112.2(11) ?
C12 C11 C10 112.7(12) ?
C11 C12 S13 111.5(11) ?
C14 S13 C12 97.3(7) ?
C14 S13 Rh 108.7(5) ?
C12 S13 Rh 104.7(5) ?
C15 C14 S13 113.7(11) ?
C14 C15 C16 112.0(13) ?
C15 C16 S1 113.1(10) ?
I1 I2 I3 176.93(5) y
I2 I3 I4 103.01(5) y
I3 I4 I5 175.18(5) y

loop_
_geom_bond_atom_site_label_1
_geom_bond_atom_site_label_2
_geom_bond_site_symmetry_2
_geom_bond_distance
_geom_bond_publ_flag
Rh Cl1 . 2.330(3) y
Rh Cl2 . 2.330(3) y
Rh S1 . 2.361(4) y
Rh S5 . 2.352(4) y
Rh S9 . 2.355(4) y
Rh S13 . 2.355(3) y
S1 C16 . 1.808(14) ?
S1 C2 . 1.812(16) ?
C2 C3 . 1.50(2) ?
C3 C4 . 1.52(2) ?
C4 S5 . 1.826(16) ?
S5 C6 . 1.825(17) ?
C6 C7 . 1.50(2) ?
C7 C8 . 1.51(2) ?
C8 S9 . 1.807(15) ?
S9 C10 . 1.809(14) ?
C10 C11 . 1.54(2) ?
C11 C12 . 1.54(2) ?
C12 S13 . 1.811(15) ?
S13 C14 . 1.811(14) ?
C14 C15 . 1.51(2) ?
C15 C16 . 1.52(2) ?
I1 I2 . 2.752(2) y
I2 I3 . 3.172(2) y
I3 I4 . 2.962(2) y
I4 I5 . 2.884(2) y
I6 I7 . 2.732(2) y

loop_
_geom_contact_atom_site_label_1
_geom_contact_atom_site_label_2
_geom_contact_distance
_geom_contact_site_symmetry_2
_geom_contact_publ_flag
I7 I1 4.106(2) 2_545 yes
I6 I3 3.776(2) 1_455 yes
I3 I3 3.871(2) 3_665 yes
I1 I7 4.106(2) 2_555 yes
I5 I7 4.133(2) 3_555 yes
I3 I6 3.776(2) 1_655 yes
I5 I7 3.336(2) . yes
S5 I2 3.913(4) 1_455 yes
S13 I2 3.892(4) . yes

loop_
_geom_torsion_atom_site_label_1
_geom_torsion_atom_site_label_2
_geom_torsion_atom_site_label_3
_geom_torsion_atom_site_label_4
_geom_torsion
C16 S1 C2 C3 -170.3(12)
S1 C2 C3 C4 -39.9(19)
C2 C3 C4 S5 -44.1(19)
C3 C4 S5 C6 -170.1(12)
C4 S5 C6 C7 -176.7(13)
S5 C6 C7 C8 80.5(18)
C6 C7 C8 S9 -77.9(18)
C7 C8 S9 C10 170.9(12)
C8 S9 C10 C11 165.3(12)
S9 C10 C11 C12 43.1(17)
C10 C11 C12 S13 44.7(17)
C11 C12 S13 C14 165.3(11)
C12 S13 C14 C15 172.9(11)
S13 C14 C15 C16 -78.8(15)
C14 C15 C16 S1 80.1(14)
C2 S1 C16 C15 -175.4(11)
